data_4076391
loop_
_publ_author_name
'van der Eide, Edwin F.'
'Liu, Tianbiao'
'Camaioni, Donald M.'
'Walter, Eric D.'
'Bullock, R. Morris'

_publ_section_title
;
 Facile Thermal W--W Bond Homolysis in the N-Heterocyclic Carbene
 Containing Tungsten Dimer [CpW(CO)2(IMe)]2
;
_journal_issue 5
_journal_name_full Organometallics
_journal_page_first 1775
_journal_paper_doi 10.1021/om201162g
_journal_volume 31
_journal_year 2012
_chemical_formula_moiety 'C10 H14 O2 P W 1-, C5 H9 N2 1+'
_chemical_formula_sum 'C15 H23 N2 O2 P W'
_chemical_formula_weight 478.17
_chemical_name_systematic
; 
 ? 
;
_space_group_IT_number 9
_space_group_name_Hall 'C -2yc'
_symmetry_cell_setting monoclinic
_symmetry_space_group_name_Hall 'C -2yc'
_symmetry_space_group_name_H-M 'C 1 c 1'
_atom_sites_solution_hydrogens geom
_atom_sites_solution_primary direct
_atom_sites_solution_secondary difmap
_audit_creation_method SHELXL-97
_cell_angle_alpha 90.00
_cell_angle_beta 111.076(2)
_cell_angle_gamma 90.00
_cell_formula_units_Z 4
_cell_length_a 8.3961(4)
_cell_length_b 24.1322(15)
_cell_length_c 9.1451(5)
_cell_measurement_reflns_used 9896
_cell_measurement_temperature 100(2)
_cell_measurement_theta_max 26.39
_cell_measurement_theta_min 2.73
_cell_volume 1728.99(17)
_computing_cell_refinement 'Bruker SMART'
_computing_data_collection 'Bruker SMART'
_computing_data_reduction 'Bruker SAINT'
_computing_molecular_graphics 'Bruker SHELXTL'
_computing_publication_material 'Bruker SHELXTL'
_computing_structure_refinement 'SHELXL-97 (Sheldrick, 1997)'
_computing_structure_solution 'SHELXS-97 (Sheldrick, 1990)'
_diffrn_ambient_temperature 100(2)
_diffrn_measured_fraction_theta_full 1.000
_diffrn_measured_fraction_theta_max 1.000
_diffrn_measurement_device_type 'CCD area detector'
_diffrn_measurement_method 'phi and omega scans'
_diffrn_radiation_monochromator graphite
_diffrn_radiation_source 'fine-focus sealed tube'
_diffrn_radiation_type MoK\a
_diffrn_radiation_wavelength 0.71073
_diffrn_reflns_av_R_equivalents 0.0228
_diffrn_reflns_av_sigmaI/netI 0.0273
_diffrn_reflns_limit_h_max 10
_diffrn_reflns_limit_h_min -10
_diffrn_reflns_limit_k_max 30
_diffrn_reflns_limit_k_min -30
_diffrn_reflns_limit_l_max 11
_diffrn_reflns_limit_l_min -11
_diffrn_reflns_number 13396
_diffrn_reflns_theta_full 26.37
_diffrn_reflns_theta_max 26.37
_diffrn_reflns_theta_min 1.69
_exptl_absorpt_coefficient_mu 6.779
_exptl_absorpt_correction_T_max 0.6483
_exptl_absorpt_correction_T_min 0.4504
_exptl_absorpt_correction_type multi-scan
_exptl_absorpt_process_details 'SADABS; (Sheldrick, 2006)'
_exptl_crystal_colour yellow
_exptl_crystal_density_diffrn 1.837
_exptl_crystal_description block
_exptl_crystal_F_000 928
_exptl_crystal_size_max 0.14
_exptl_crystal_size_mid 0.10
_exptl_crystal_size_min 0.07
_refine_diff_density_max 0.756
_refine_diff_density_min -0.946
_refine_diff_density_rms 0.070
_refine_ls_abs_structure_details 'Flack H D (1983), Acta Cryst. A39, 876-881'
_refine_ls_abs_structure_Flack 0.019(5)
_refine_ls_extinction_method none
_refine_ls_goodness_of_fit_ref 1.000
_refine_ls_hydrogen_treatment constr
_refine_ls_matrix_type full
_refine_ls_number_parameters 195
_refine_ls_number_reflns 3430
_refine_ls_number_restraints 2
_refine_ls_restrained_S_all 1.000
_refine_ls_R_factor_all 0.0121
_refine_ls_R_factor_gt 0.0120
_refine_ls_shift/su_max 0.010
_refine_ls_shift/su_mean 0.000
_refine_ls_structure_factor_coef Fsqd
_refine_ls_weighting_details 'calc w=1/[\s^2^(Fo^2^)+(0.0000P)^2^+0.0000P] where P=(Fo^2^+2Fc^2^)/3'
_refine_ls_weighting_scheme calc
_refine_ls_wR_factor_gt 0.0277
_refine_ls_wR_factor_ref 0.0278
_reflns_number_gt 3404
_reflns_number_total 3430
_reflns_threshold_expression >2sigma(I)
_cod_data_source_file om201162g_si_002.cif
_cod_data_source_block edw
_cod_depositor_comments
;
The following automatic conversions were performed:

'_symmetry_cell_setting' value 'Monoclinic' changed to 'monoclinic'
according to /home/saulius/struct/CIF-dictionaries/cif_core.dic
dictionary named 'cif_core.dic' version 2.4.1 from 2010-06-29.

Automatic conversion script
Id: cif_fix_values 1715 2011-07-08 13:25:40Z adriana 
;
_cod_original_sg_symbol_H-M Cc
_cod_database_code 4076391

loop_
_symmetry_equiv_pos_as_xyz
'x, y, z'
'x, -y, z+1/2'
'x+1/2, y+1/2, z'
'x+1/2, -y+1/2, z+1/2'

loop_
_atom_site_label
_atom_site_type_symbol
_atom_site_fract_x
_atom_site_fract_y
_atom_site_fract_z
_atom_site_U_iso_or_equiv
_atom_site_adp_type
_atom_site_occupancy
_atom_site_symmetry_multiplicity
_atom_site_calc_flag
_atom_site_refinement_flags
W1 W 0.25034(3) 0.635381(3) 0.25098(3) 0.01374(3) Uani 1 1 d .
P1 P 0.10013(11) 0.69042(4) 0.37227(10) 0.01575(17) Uani 1 1 d .
O1 O 0.1079(2) 0.53300(8) 0.3710(2) 0.0238(4) Uani 1 1 d .
O2 O 0.5643(3) 0.64228(8) 0.5613(3) 0.0279(5) Uani 1 1 d .
N1 N 0.5488(3) 0.53060(10) 0.8302(3) 0.0181(5) Uani 1 1 d .
N2 N 0.7631(4) 0.49081(10) 1.0035(4) 0.0167(6) Uani 1 1 d .
C1 C 0.2243(4) 0.60431(12) 0.0002(3) 0.0258(6) Uani 1 1 d .
H1 H 0.1968 0.5666 -0.0276 0.031 Uiso 1 1 calc R
C2 C 0.3905(4) 0.62598(14) 0.0727(4) 0.0306(7) Uani 1 1 d .
H2 H 0.4944 0.6057 0.1023 0.037 Uiso 1 1 calc R
C3 C 0.3729(6) 0.68416(19) 0.0930(5) 0.0371(11) Uani 1 1 d .
H3 H 0.4638 0.7096 0.1379 0.045 Uiso 1 1 calc R
C4 C 0.1990(4) 0.69711(12) 0.0356(3) 0.0296(7) Uani 1 1 d .
H4 H 0.1517 0.7328 0.0366 0.036 Uiso 1 1 calc R
C5 C 0.1050(4) 0.64832(13) -0.0243(3) 0.0262(6) Uani 1 1 d .
H5 H -0.0155 0.6455 -0.0720 0.031 Uiso 1 1 calc R
C6 C 0.1641(3) 0.57280(11) 0.3268(3) 0.0166(5) Uani 1 1 d .
C7 C 0.4398(4) 0.63972(10) 0.4443(4) 0.0180(6) Uani 1 1 d .
C8 C -0.1332(3) 0.68461(13) 0.2994(3) 0.0283(7) Uani 1 1 d .
H8A H -0.1654 0.6464 0.3126 0.043 Uiso 1 1 calc R
H8B H -0.1797 0.6945 0.1881 0.043 Uiso 1 1 calc R
H8C H -0.1791 0.7098 0.3585 0.043 Uiso 1 1 calc R
C9 C 0.1482(3) 0.68045(12) 0.5816(3) 0.0218(6) Uani 1 1 d .
H9A H 0.0691 0.7025 0.6147 0.033 Uiso 1 1 calc R
H9B H 0.2656 0.6923 0.6400 0.033 Uiso 1 1 calc R
H9C H 0.1359 0.6412 0.6025 0.033 Uiso 1 1 calc R
C10 C 0.1281(4) 0.76560(12) 0.3632(3) 0.0268(7) Uani 1 1 d .
H10A H 0.0661 0.7845 0.4213 0.040 Uiso 1 1 calc R
H10B H 0.0834 0.7777 0.2536 0.040 Uiso 1 1 calc R
H10C H 0.2498 0.7747 0.4098 0.040 Uiso 1 1 calc R
C11 C 0.6071(3) 0.48298(11) 0.9002(3) 0.0191(6) Uani 1 1 d .
H11 H 0.5471 0.4488 0.8798 0.023 Uiso 1 1 calc R
C12 C 0.8052(3) 0.54620(11) 0.9991(3) 0.0223(6) Uani 1 1 d .
H12 H 0.9093 0.5634 1.0613 0.027 Uiso 1 1 calc R
C13 C 0.6719(4) 0.57094(13) 0.8911(4) 0.0202(6) Uani 1 1 d .
H13 H 0.6635 0.6089 0.8617 0.024 Uiso 1 1 calc R
C14 C 0.3798(3) 0.53890(13) 0.7077(3) 0.0252(6) Uani 1 1 d .
H14A H 0.3140 0.5045 0.6923 0.038 Uiso 1 1 calc R
H14B H 0.3937 0.5493 0.6094 0.038 Uiso 1 1 calc R
H14C H 0.3192 0.5685 0.7397 0.038 Uiso 1 1 calc R
C15 C 0.8775(4) 0.44787(13) 1.1010(4) 0.0223(7) Uani 1 1 d .
H15A H 0.8115 0.4143 1.1006 0.033 Uiso 1 1 calc R
H15B H 0.9306 0.4615 1.2086 0.033 Uiso 1 1 calc R
H15C H 0.9664 0.4392 1.0585 0.033 Uiso 1 1 calc R

loop_
_atom_site_aniso_label
_atom_site_aniso_U_11
_atom_site_aniso_U_22
_atom_site_aniso_U_33
_atom_site_aniso_U_23
_atom_site_aniso_U_13
_atom_site_aniso_U_12
W1 0.01411(5) 0.01258(5) 0.01473(5) -0.00049(6) 0.00543(3) -0.00036(7)
P1 0.0177(4) 0.0135(4) 0.0163(4) 0.0006(3) 0.0064(3) 0.0015(3)
O1 0.0269(10) 0.0196(10) 0.0206(10) 0.0046(8) 0.0033(8) -0.0069(9)
O2 0.0222(11) 0.0284(12) 0.0269(12) -0.0071(8) 0.0012(10) 0.0015(8)
N1 0.0148(11) 0.0208(13) 0.0173(11) 0.0015(10) 0.0041(10) -0.0032(10)
N2 0.0160(11) 0.0136(17) 0.0188(9) 0.0018(11) 0.0041(8) 0.0003(11)
C1 0.0399(17) 0.0231(16) 0.0181(13) -0.0033(12) 0.0148(13) -0.0017(13)
C2 0.0290(17) 0.0421(19) 0.0282(17) -0.0030(14) 0.0196(15) 0.0012(14)
C3 0.039(2) 0.041(2) 0.035(2) -0.0019(18) 0.0184(19) -0.0202(18)
C4 0.0490(19) 0.0205(15) 0.0277(15) 0.0040(12) 0.0239(14) 0.0001(14)
C5 0.0276(16) 0.0340(16) 0.0164(14) 0.0055(13) 0.0070(13) -0.0031(13)
C6 0.0154(12) 0.0170(14) 0.0159(12) -0.0009(10) 0.0038(10) 0.0005(10)
C7 0.0191(15) 0.0144(14) 0.0195(15) -0.0018(10) 0.0055(13) 0.0011(10)
C8 0.0222(14) 0.0342(17) 0.0276(15) 0.0001(13) 0.0077(13) 0.0065(13)
C9 0.0275(15) 0.0193(14) 0.0188(13) 0.0004(11) 0.0086(11) 0.0006(12)
C10 0.0442(19) 0.0135(14) 0.0273(15) 0.0017(12) 0.0185(14) 0.0017(13)
C11 0.0197(14) 0.0195(14) 0.0166(13) -0.0001(11) 0.0048(11) -0.0045(11)
C12 0.0188(14) 0.0222(16) 0.0232(14) 0.0000(12) 0.0042(12) -0.0073(12)
C13 0.0212(15) 0.0154(16) 0.0224(15) -0.0003(12) 0.0058(12) -0.0080(12)
C14 0.0155(13) 0.0294(16) 0.0241(14) 0.0068(12) -0.0009(11) -0.0021(11)
C15 0.0177(16) 0.0173(17) 0.0266(17) 0.0051(13) 0.0015(13) 0.0011(12)

loop_
_atom_type_symbol
_atom_type_description
_atom_type_scat_dispersion_real
_atom_type_scat_dispersion_imag
_atom_type_scat_source
C C 0.0033 0.0016 'International Tables Vol C Tables 4.2.6.8 and 6.1.1.4'
H H 0.0000 0.0000 'International Tables Vol C Tables 4.2.6.8 and 6.1.1.4'
N N 0.0061 0.0033 'International Tables Vol C Tables 4.2.6.8 and 6.1.1.4'
O O 0.0106 0.0060 'International Tables Vol C Tables 4.2.6.8 and 6.1.1.4'
P P 0.1023 0.0942 'International Tables Vol C Tables 4.2.6.8 and 6.1.1.4'
W W -0.8490 6.8722 'International Tables Vol C Tables 4.2.6.8 and 6.1.1.4'

loop_
_geom_angle_atom_site_label_1
_geom_angle_atom_site_label_2
_geom_angle_atom_site_label_3
_geom_angle
C6 W1 C7 90.32(11)
C6 W1 C2 121.84(11)
C7 W1 C2 100.96(13)
C6 W1 C1 100.82(10)
C7 W1 C1 132.56(12)
C2 W1 C1 35.09(11)
C6 W1 P1 86.45(8)
C7 W1 P1 86.68(9)
C2 W1 P1 150.24(9)
C1 W1 P1 139.44(8)
C6 W1 C3 156.90(13)
C7 W1 C3 97.91(14)
C2 W1 C3 35.40(12)
C1 W1 C3 58.04(13)
P1 W1 C3 115.42(11)
C6 W1 C4 144.61(11)
C7 W1 C4 125.05(11)
C2 W1 C4 58.09(12)
C1 W1 C4 57.74(10)
P1 W1 C4 93.90(8)
C3 W1 C4 34.25(13)
C6 W1 C5 111.66(11)
C7 W1 C5 155.21(12)
C2 W1 C5 58.20(12)
C1 W1 C5 34.89(11)
P1 W1 C5 105.32(8)
C3 W1 C5 57.42(13)
C4 W1 C5 34.45(10)
C9 P1 C8 100.12(13)
C9 P1 C10 101.20(14)
C8 P1 C10 101.33(15)
C9 P1 W1 117.64(10)
C8 P1 W1 117.83(10)
C10 P1 W1 115.81(10)
C11 N1 C13 108.9(2)
C11 N1 C14 125.1(2)
C13 N1 C14 125.9(2)
C11 N2 C12 108.3(2)
C11 N2 C15 126.4(3)
C12 N2 C15 125.3(3)
C2 C1 C5 108.6(3)
C2 C1 W1 72.18(16)
C5 C1 W1 74.21(16)
C2 C1 H1 125.7
C5 C1 H1 125.7
W1 C1 H1 119.7
C1 C2 C3 107.0(3)
C1 C2 W1 72.73(16)
C3 C2 W1 73.3(2)
C1 C2 H2 126.5
C3 C2 H2 126.5
W1 C2 H2 119.4
C4 C3 C2 108.3(3)
C4 C3 W1 73.5(2)
C2 C3 W1 71.3(2)
C4 C3 H3 125.9
C2 C3 H3 125.9
W1 C3 H3 121.1
C3 C4 C5 108.7(3)
C3 C4 W1 72.3(2)
C5 C4 W1 73.09(16)
C3 C4 H4 125.6
C5 C4 H4 125.6
W1 C4 H4 120.7
C4 C5 C1 107.4(3)
C4 C5 W1 72.45(17)
C1 C5 W1 70.89(16)
C4 C5 H5 126.3
C1 C5 H5 126.3
W1 C5 H5 122.1
O1 C6 W1 178.5(2)
O2 C7 W1 176.6(3)
P1 C8 H8A 109.5
P1 C8 H8B 109.5
H8A C8 H8B 109.5
P1 C8 H8C 109.5
H8A C8 H8C 109.5
H8B C8 H8C 109.5
P1 C9 H9A 109.5
P1 C9 H9B 109.5
H9A C9 H9B 109.5
P1 C9 H9C 109.5
H9A C9 H9C 109.5
H9B C9 H9C 109.5
P1 C10 H10A 109.5
P1 C10 H10B 109.5
H10A C10 H10B 109.5
P1 C10 H10C 109.5
H10A C10 H10C 109.5
H10B C10 H10C 109.5
N1 C11 N2 108.7(2)
N1 C11 H11 125.6
N2 C11 H11 125.6
C13 C12 N2 107.3(3)
C13 C12 H12 126.3
N2 C12 H12 126.3
C12 C13 N1 106.8(3)
C12 C13 H13 126.6
N1 C13 H13 126.6
N1 C14 H14A 109.5
N1 C14 H14B 109.5
H14A C14 H14B 109.5
N1 C14 H14C 109.5
H14A C14 H14C 109.5
H14B C14 H14C 109.5
N2 C15 H15A 109.5
N2 C15 H15B 109.5
H15A C15 H15B 109.5
N2 C15 H15C 109.5
H15A C15 H15C 109.5
H15B C15 H15C 109.5

loop_
_geom_bond_atom_site_label_1
_geom_bond_atom_site_label_2
_geom_bond_distance
W1 C6 1.909(3)
W1 C7 1.909(3)
W1 C2 2.340(3)
W1 C1 2.347(3)
W1 P1 2.3645(10)
W1 C3 2.366(4)
W1 C4 2.382(3)
W1 C5 2.390(3)
P1 C9 1.825(3)
P1 C8 1.834(3)
P1 C10 1.835(3)
O1 C6 1.202(3)
O2 C7 1.198(4)
N1 C11 1.321(4)
N1 C13 1.383(3)
N1 C14 1.472(3)
N2 C11 1.324(4)
N2 C12 1.387(4)
N2 C15 1.475(4)
C1 C2 1.413(5)
C1 C5 1.421(4)
C1 H1 0.9500
C2 C3 1.431(5)
C2 H2 0.9500
C3 C4 1.398(5)
C3 H3 0.9500
C4 C5 1.413(4)
C4 H4 0.9500
C5 H5 0.9500
C8 H8A 0.9800
C8 H8B 0.9800
C8 H8C 0.9800
C9 H9A 0.9800
C9 H9B 0.9800
C9 H9C 0.9800
C10 H10A 0.9800
C10 H10B 0.9800
C10 H10C 0.9800
C11 H11 0.9500
C12 C13 1.338(4)
C12 H12 0.9500
C13 H13 0.9500
C14 H14A 0.9800
C14 H14B 0.9800
C14 H14C 0.9800
C15 H15A 0.9800
C15 H15B 0.9800
C15 H15C 0.9800

loop_
_geom_torsion_atom_site_label_1
_geom_torsion_atom_site_label_2
_geom_torsion_atom_site_label_3
_geom_torsion_atom_site_label_4
_geom_torsion
C6 W1 P1 C9 56.61(13)
C7 W1 P1 C9 -33.92(13)
C2 W1 P1 C9 -140.3(2)
C1 W1 P1 C9 159.14(15)
C3 W1 P1 C9 -131.10(15)
C4 W1 P1 C9 -158.86(13)
C5 W1 P1 C9 168.10(13)
C6 W1 P1 C8 -63.45(14)
C7 W1 P1 C8 -153.98(14)
C2 W1 P1 C8 99.6(2)
C1 W1 P1 C8 39.08(17)
C3 W1 P1 C8 108.84(17)
C4 W1 P1 C8 81.09(14)
C5 W1 P1 C8 48.05(14)
C6 W1 P1 C10 176.41(14)
C7 W1 P1 C10 85.88(14)
C2 W1 P1 C10 -20.5(2)
C1 W1 P1 C10 -81.07(16)
C3 W1 P1 C10 -11.31(18)
C4 W1 P1 C10 -39.06(14)
C5 W1 P1 C10 -72.10(14)
C6 W1 C1 C2 -131.48(19)
C7 W1 C1 C2 -30.9(2)
P1 W1 C1 C2 131.25(18)
C3 W1 C1 C2 38.4(2)
C4 W1 C1 C2 79.1(2)
C5 W1 C1 C2 116.0(3)
C6 W1 C1 C5 112.50(19)
C7 W1 C1 C5 -146.94(18)
C2 W1 C1 C5 -116.0(3)
P1 W1 C1 C5 15.2(2)
C3 W1 C1 C5 -77.6(2)
C4 W1 C1 C5 -36.91(18)
C5 C1 C2 C3 0.0(3)
W1 C1 C2 C3 -65.8(2)
C5 C1 C2 W1 65.8(2)
C6 W1 C2 C1 60.0(2)
C7 W1 C2 C1 157.32(18)
P1 W1 C2 C1 -100.0(2)
C3 W1 C2 C1 -114.4(3)
C4 W1 C2 C1 -78.0(2)
C5 W1 C2 C1 -37.22(18)
C6 W1 C2 C3 174.5(2)
C7 W1 C2 C3 -88.2(2)
C1 W1 C2 C3 114.4(3)
P1 W1 C2 C3 14.5(3)
C4 W1 C2 C3 36.4(2)
C5 W1 C2 C3 77.2(2)
C1 C2 C3 C4 0.7(4)
W1 C2 C3 C4 -64.7(3)
C1 C2 C3 W1 65.4(2)
C6 W1 C3 C4 104.4(4)
C7 W1 C3 C4 -145.7(2)
C2 W1 C3 C4 116.5(3)
C1 W1 C3 C4 78.4(2)
P1 W1 C3 C4 -55.7(2)
C5 W1 C3 C4 36.84(19)
C6 W1 C3 C2 -12.1(5)
C7 W1 C3 C2 97.8(2)
C1 W1 C3 C2 -38.1(2)
P1 W1 C3 C2 -172.11(18)
C4 W1 C3 C2 -116.5(3)
C5 W1 C3 C2 -79.6(2)
C2 C3 C4 C5 -1.2(4)
W1 C3 C4 C5 -64.5(2)
C2 C3 C4 W1 63.3(3)
C6 W1 C4 C3 -139.0(2)
C7 W1 C4 C3 42.9(3)
C2 W1 C4 C3 -37.7(2)
C1 W1 C4 C3 -79.3(2)
P1 W1 C4 C3 131.6(2)
C5 W1 C4 C3 -116.7(3)
C6 W1 C4 C5 -22.3(3)
C7 W1 C4 C5 159.68(18)
C2 W1 C4 C5 79.1(2)
C1 W1 C4 C5 37.39(18)
P1 W1 C4 C5 -111.64(18)
C3 W1 C4 C5 116.7(3)
C3 C4 C5 C1 1.2(3)
W1 C4 C5 C1 -62.71(19)
C3 C4 C5 W1 63.9(2)
C2 C1 C5 C4 -0.8(3)
W1 C1 C5 C4 63.7(2)
C2 C1 C5 W1 -64.5(2)
C6 W1 C5 C4 166.34(18)
C7 W1 C5 C4 -42.7(3)
C2 W1 C5 C4 -78.7(2)
C1 W1 C5 C4 -116.1(3)
P1 W1 C5 C4 74.06(19)
C3 W1 C5 C4 -36.6(2)
C6 W1 C5 C1 -77.5(2)
C7 W1 C5 C1 73.4(3)
C2 W1 C5 C1 37.43(18)
P1 W1 C5 C1 -169.80(16)
C3 W1 C5 C1 79.5(2)
C4 W1 C5 C1 116.1(3)
C7 W1 C6 O1 -154(9)
C2 W1 C6 O1 -51(9)
C1 W1 C6 O1 -20(9)
P1 W1 C6 O1 119(9)
C3 W1 C6 O1 -43(9)
C4 W1 C6 O1 28(9)
C5 W1 C6 O1 14(9)
C6 W1 C7 O2 124(3)
C2 W1 C7 O2 2(4)
C1 W1 C7 O2 19(4)
P1 W1 C7 O2 -149(4)
C3 W1 C7 O2 -34(4)
C4 W1 C7 O2 -57(4)
C5 W1 C7 O2 -29(4)
C13 N1 C11 N2 -0.2(3)
C14 N1 C11 N2 179.9(3)
C12 N2 C11 N1 0.3(4)
C15 N2 C11 N1 -176.6(3)
C11 N2 C12 C13 -0.3(4)
C15 N2 C12 C13 176.7(3)
N2 C12 C13 N1 0.2(3)
C11 N1 C13 C12 0.0(3)
C14 N1 C13 C12 179.9(3)
